data_4300617
_journal_name_full 'Inorganic Chemistry'
_journal_paper_doi 10.1021/ic051659e
_journal_year 2006
_chemical_formula_sum 'C34 H38 Ag2 B2 F8 N8'
_chemical_formula_weight 948.08
_space_group_IT_number 14
_symmetry_cell_setting monoclinic
_symmetry_space_group_name_Hall '-P 2ybc'
_symmetry_space_group_name_H-M 'P 1 21/c 1'
_cell_angle_alpha 90.00
_cell_angle_beta 91.968(17)
_cell_angle_gamma 90.00
_cell_formula_units_Z 4
_cell_length_a 18.763(11)
_cell_length_b 30.127(12)
_cell_length_c 6.690(3)
_cell_measurement_temperature 110(2)
_cell_volume 3779(3)
_diffrn_ambient_temperature 110(2)
_exptl_crystal_density_diffrn 1.666
_cod_depositor_comments
;
The following automatic conversions were performed:
'_symmetry_cell_setting' value 'Monoclinic' changed to 'monoclinic'
according to '/home/saulius/struct/CIF-dictionaries/cif_core.dic'
dictionary named 'cif_core.dic' version 2.4.1 from 2010-06-29.

Automatic conversion script
Id: cif_fix_enum 1527 2010-12-29 10:47:43Z saulius 
;
_cod_original_sg_symbol_H-M 'P 21/c'
_cod_database_code 4300617

loop_
_symmetry_equiv_pos_as_xyz
'x, y, z'
'-x, y+1/2, -z+1/2'
'-x, -y, -z'
'x, -y-1/2, z-1/2'

loop_
_atom_site_label
_atom_site_type_symbol
_atom_site_fract_x
_atom_site_fract_y
_atom_site_fract_z
_atom_site_U_iso_or_equiv
_atom_site_adp_type
_atom_site_occupancy
_atom_site_symmetry_multiplicity
_atom_site_calc_flag
_atom_site_refinement_flags
_atom_site_disorder_assembly
_atom_site_disorder_group
Ag1 Ag 0.050258(14) 0.564897(9) 0.26856(4) 0.02478(9) Uani 1 1 d . . .
Ag2 Ag 0.452354(14) 0.747508(9) 0.19364(4) 0.02328(9) Uani 1 1 d . . .
B1 B 0.3358(2) 0.48400(14) 0.2953(6) 0.0254(8) Uani 0.25(2) 1 d PD . .
F1 F 0.2688(7) 0.5004(6) 0.344(4) 0.017(4) Uiso 0.25(2) 1 d PD . .
F2 F 0.3306(7) 0.4423(4) 0.206(3) 0.011(4) Uiso 0.25(2) 1 d PD . .
F3 F 0.3659(10) 0.5129(4) 0.163(2) 0.026(4) Uiso 0.25(2) 1 d PD . .
F4 F 0.3842(8) 0.4838(5) 0.456(3) 0.022(4) Uiso 0.25(2) 1 d PD . .
B1A B 0.3358(2) 0.48400(14) 0.2953(6) 0.0254(8) Uani 0.277(13) 1 d PD . .
F1A F 0.2763(6) 0.4970(5) 0.397(2) 0.043(4) Uiso 0.277(13) 1 d PD . .
F2A F 0.3292(8) 0.4397(4) 0.255(3) 0.038(5) Uiso 0.277(13) 1 d PD . .
F3A F 0.3407(9) 0.5087(4) 0.1186(16) 0.045(3) Uiso 0.277(13) 1 d PD . .
F4A F 0.3996(6) 0.4930(5) 0.395(3) 0.058(4) Uiso 0.277(13) 1 d PD . .
B1B B 0.3358(2) 0.48400(14) 0.2953(6) 0.0254(8) Uani 0.47(2) 1 d PD . .
F1B F 0.2717(5) 0.5071(4) 0.307(3) 0.058(4) Uani 0.47(2) 1 d PD . .
F2B F 0.3297(9) 0.4465(5) 0.178(3) 0.081(7) Uani 0.47(2) 1 d PD . .
F3B F 0.3862(8) 0.5131(2) 0.229(3) 0.065(4) Uani 0.47(2) 1 d PD . .
F4B F 0.3601(9) 0.4727(5) 0.4902(10) 0.067(3) Uani 0.47(2) 1 d PD . .
F5 F 0.82366(13) 0.36499(9) 0.2268(5) 0.0514(7) Uani 1 1 d . . .
F6 F 0.8080(2) 0.29030(11) 0.2175(5) 0.0748(11) Uani 1 1 d . . .
F7 F 0.90075(15) 0.32185(9) 0.0618(4) 0.0470(6) Uani 1 1 d . . .
F8 F 0.90036(15) 0.32012(9) 0.3990(4) 0.0474(6) Uani 1 1 d . . .
N1 N 0.13053(15) 0.61638(10) 0.2740(4) 0.0220(6) Uani 1 1 d . . .
H1C H 0.1229 0.6343 0.1638 0.026 Uiso 1 1 calc R . .
H1D H 0.1247 0.6336 0.3857 0.026 Uiso 1 1 calc R . .
N2 N 0.37048(15) 0.69926(9) 0.2333(4) 0.0207(6) Uani 1 1 d . . .
N3 N -0.06531(14) 0.54412(10) 0.2585(4) 0.0190(6) Uani 1 1 d . . .
N4 N 0.04800(14) 0.48752(10) 0.2489(4) 0.0184(6) Uani 1 1 d . . .
N5 N 0.56217(15) 0.76929(9) 0.1162(4) 0.0186(6) Uani 1 1 d . . .
N6 N 0.45298(14) 0.82511(10) 0.2029(4) 0.0204(6) Uani 1 1 d . . .
N7 N 0.1057(3) 0.30748(18) 0.5952(9) 0.0715(15) Uani 1 1 d . . .
N8 N 0.43319(19) 0.36673(12) 0.8729(5) 0.0343(8) Uani 1 1 d . . .
C1 C 0.20433(18) 0.60060(12) 0.2753(6) 0.0262(8) Uani 1 1 d . . .
H1A H 0.2095 0.5803 0.1605 0.031 Uiso 1 1 calc R . .
H1B H 0.2134 0.5831 0.3988 0.031 Uiso 1 1 calc R . .
C2 C 0.26121(18) 0.63616(12) 0.2649(5) 0.0211(7) Uani 1 1 d . . .
C3 C 0.24713(19) 0.68145(12) 0.2761(6) 0.0273(8) Uani 1 1 d . . .
H3 H 0.2000 0.6917 0.2952 0.033 Uiso 1 1 calc R . .
C4 C 0.30272(19) 0.71150(12) 0.2591(6) 0.0261(8) Uani 1 1 d . . .
H4 H 0.2922 0.7423 0.2661 0.031 Uiso 1 1 calc R . .
C5 C 0.38412(17) 0.65529(11) 0.2256(5) 0.0198(7) Uani 1 1 d . . .
H5 H 0.4319 0.6459 0.2096 0.024 Uiso 1 1 calc R . .
C6 C 0.33188(18) 0.62328(11) 0.2397(5) 0.0203(7) Uani 1 1 d . . .
H6 H 0.3439 0.5927 0.2324 0.024 Uiso 1 1 calc R . .
C7 C -0.12028(19) 0.57295(11) 0.2595(5) 0.0212(7) Uani 1 1 d . . .
H7 H -0.1094 0.6036 0.2733 0.025 Uiso 1 1 calc R . .
C8 C -0.19093(18) 0.56103(12) 0.2420(5) 0.0223(7) Uani 1 1 d . . .
C9 C -0.20558(18) 0.51587(12) 0.2208(6) 0.0253(7) Uani 1 1 d . . .
H9 H -0.2536 0.5060 0.2055 0.030 Uiso 1 1 calc R . .
C10 C -0.15010(18) 0.48518(12) 0.2218(5) 0.0244(7) Uani 1 1 d . . .
H10 H -0.1599 0.4543 0.2100 0.029 Uiso 1 1 calc R . .
C11 C -0.07969(17) 0.50040(11) 0.2406(4) 0.0167(6) Uani 1 1 d . . .
C12 C -0.2504(2) 0.59466(13) 0.2463(6) 0.0300(8) Uani 1 1 d . . .
H12A H -0.2301 0.6245 0.2620 0.045 Uiso 1 1 calc R . .
H12B H -0.2809 0.5882 0.3588 0.045 Uiso 1 1 calc R . .
H12C H -0.2788 0.5931 0.1208 0.045 Uiso 1 1 calc R . .
C13 C -0.01755(17) 0.46925(11) 0.2411(4) 0.0173(6) Uani 1 1 d . . .
C14 C -0.02662(19) 0.42314(12) 0.2336(5) 0.0227(7) Uani 1 1 d . . .
H14 H -0.0730 0.4105 0.2281 0.027 Uiso 1 1 calc R . .
C15 C 0.0333(2) 0.39630(12) 0.2343(5) 0.0253(7) Uani 1 1 d . . .
H15 H 0.0279 0.3650 0.2303 0.030 Uiso 1 1 calc R . .
C16 C 0.10119(19) 0.41470(12) 0.2409(5) 0.0238(7) Uani 1 1 d . . .
C17 C 0.10527(18) 0.46088(12) 0.2490(5) 0.0215(7) Uani 1 1 d . . .
H17 H 0.1512 0.4742 0.2548 0.026 Uiso 1 1 calc R . .
C18 C 0.1675(2) 0.38659(14) 0.2413(6) 0.0344(9) Uani 1 1 d . . .
H18A H 0.1662 0.3674 0.1228 0.052 Uiso 1 1 calc R . .
H18B H 0.1698 0.3682 0.3621 0.052 Uiso 1 1 calc R . .
H18C H 0.2095 0.4058 0.2392 0.052 Uiso 1 1 calc R . .
C19 C 0.61673(19) 0.74057(11) 0.0960(5) 0.0210(7) Uani 1 1 d . . .
H19 H 0.6063 0.7097 0.0949 0.025 Uiso 1 1 calc R . .
C20 C 0.68705(18) 0.75342(11) 0.0768(5) 0.0200(7) Uani 1 1 d . . .
C21 C 0.70057(19) 0.79932(12) 0.0786(5) 0.0222(7) Uani 1 1 d . . .
H21 H 0.7478 0.8099 0.0637 0.027 Uiso 1 1 calc R . .
C22 C 0.64532(18) 0.82904(12) 0.1019(5) 0.0226(7) Uani 1 1 d . . .
H22 H 0.6545 0.8600 0.1053 0.027 Uiso 1 1 calc R . .
C23 C 0.57602(17) 0.81322(11) 0.1205(4) 0.0174(6) Uani 1 1 d . . .
C24 C 0.74543(19) 0.71972(13) 0.0635(5) 0.0261(8) Uani 1 1 d . . .
H24A H 0.7700 0.7167 0.1945 0.039 Uiso 1 1 calc R . .
H24B H 0.7795 0.7294 -0.0353 0.039 Uiso 1 1 calc R . .
H24C H 0.7250 0.6911 0.0228 0.039 Uiso 1 1 calc R . .
C25 C 0.51446(17) 0.84382(11) 0.1496(5) 0.0177(6) Uani 1 1 d . . .
C26 C 0.51984(19) 0.88955(12) 0.1220(5) 0.0228(7) Uani 1 1 d . . .
H26 H 0.5634 0.9024 0.0829 0.027 Uiso 1 1 calc R . .
C27 C 0.4608(2) 0.91601(12) 0.1524(5) 0.0245(7) Uani 1 1 d . . .
H27 H 0.4639 0.9472 0.1336 0.029 Uiso 1 1 calc R . .
C28 C 0.39690(19) 0.89715(12) 0.2106(5) 0.0229(7) Uani 1 1 d . . .
C29 C 0.39612(19) 0.85105(12) 0.2322(5) 0.0225(7) Uani 1 1 d . . .
H29 H 0.3530 0.8373 0.2696 0.027 Uiso 1 1 calc R . .
C30 C 0.3314(2) 0.92455(13) 0.2458(6) 0.0303(8) Uani 1 1 d . . .
H30A H 0.3396 0.9431 0.3647 0.045 Uiso 1 1 calc R . .
H30B H 0.2907 0.9049 0.2663 0.045 Uiso 1 1 calc R . .
H30C H 0.3212 0.9435 0.1293 0.045 Uiso 1 1 calc R . .
C31 C 0.0563(3) 0.29173(17) 0.6575(8) 0.0478(12) Uani 1 1 d . . .
C32 C -0.0065(3) 0.2707(2) 0.7386(8) 0.0576(14) Uani 1 1 d . . .
H32A H 0.0042 0.2395 0.7696 0.086 Uiso 1 1 calc R . .
H32B H -0.0462 0.2722 0.6399 0.086 Uiso 1 1 calc R . .
H32C H -0.0196 0.2861 0.8610 0.086 Uiso 1 1 calc R . .
C33 C 0.44393(19) 0.40398(13) 0.8698(5) 0.0246(7) Uani 1 1 d . . .
C34 C 0.4596(3) 0.45126(14) 0.8630(7) 0.0404(10) Uani 1 1 d . . .
H34A H 0.5110 0.4556 0.8497 0.061 Uiso 1 1 calc R . .
H34B H 0.4444 0.4654 0.9865 0.061 Uiso 1 1 calc R . .
H34C H 0.4339 0.4647 0.7481 0.061 Uiso 1 1 calc R . .
B2 B 0.8568(3) 0.32370(15) 0.2263(7) 0.0327(10) Uani 1 1 d . . .

loop_
_atom_site_aniso_label
_atom_site_aniso_U_11
_atom_site_aniso_U_22
_atom_site_aniso_U_33
_atom_site_aniso_U_23
_atom_site_aniso_U_13
_atom_site_aniso_U_12
Ag1 0.02330(15) 0.02364(16) 0.02738(15) 0.00125(11) 0.00056(10) -0.01128(11)
Ag2 0.02193(15) 0.01961(15) 0.02830(15) 0.00355(10) 0.00078(10) -0.00843(10)
B1 0.0229(19) 0.022(2) 0.031(2) -0.0001(16) 0.0037(16) 0.0019(16)
B1A 0.0229(19) 0.022(2) 0.031(2) -0.0001(16) 0.0037(16) 0.0019(16)
B1B 0.0229(19) 0.022(2) 0.031(2) -0.0001(16) 0.0037(16) 0.0019(16)
F1B 0.038(4) 0.041(6) 0.096(11) 0.001(6) 0.001(4) 0.021(4)
F2B 0.068(7) 0.058(8) 0.117(15) -0.057(9) 0.006(8) -0.011(5)
F3B 0.060(6) 0.035(4) 0.102(10) -0.008(5) 0.039(7) -0.015(4)
F4B 0.075(7) 0.087(7) 0.040(4) 0.029(4) 0.014(4) 0.035(6)
F5 0.0302(13) 0.0356(15) 0.088(2) -0.0041(14) 0.0041(13) 0.0040(11)
F6 0.101(3) 0.057(2) 0.067(2) 0.0013(16) 0.0034(18) -0.0564(19)
F7 0.0585(17) 0.0469(16) 0.0362(13) 0.0055(11) 0.0108(12) 0.0093(13)
F8 0.0609(17) 0.0482(16) 0.0328(13) -0.0056(11) -0.0006(12) 0.0080(13)
N1 0.0199(14) 0.0177(15) 0.0284(15) 0.0002(12) 0.0013(11) -0.0075(11)
N2 0.0199(14) 0.0163(14) 0.0259(14) 0.0003(11) 0.0016(11) -0.0047(11)
N3 0.0195(14) 0.0187(15) 0.0188(13) 0.0012(11) 0.0022(11) -0.0015(11)
N4 0.0183(14) 0.0199(15) 0.0169(13) 0.0002(11) 0.0018(10) -0.0008(11)
N5 0.0213(14) 0.0158(14) 0.0188(13) 0.0008(11) 0.0026(11) -0.0017(11)
N6 0.0205(14) 0.0187(15) 0.0222(14) 0.0007(11) 0.0017(11) -0.0016(11)
N7 0.056(3) 0.063(3) 0.095(4) 0.023(3) -0.009(3) -0.018(3)
N8 0.0413(19) 0.0262(19) 0.0354(18) -0.0005(14) 0.0006(15) -0.0016(15)
C1 0.0230(17) 0.0170(18) 0.039(2) 0.0024(15) -0.0002(15) -0.0048(14)
C2 0.0204(16) 0.0194(17) 0.0232(16) 0.0011(13) -0.0003(13) -0.0041(13)
C3 0.0165(16) 0.0188(18) 0.047(2) 0.0011(16) 0.0047(15) -0.0002(14)
C4 0.0219(17) 0.0118(17) 0.045(2) -0.0013(15) 0.0032(15) -0.0002(14)
C5 0.0172(15) 0.0172(17) 0.0250(16) 0.0025(13) 0.0025(13) 0.0009(13)
C6 0.0256(17) 0.0129(16) 0.0222(15) -0.0019(13) 0.0001(13) 0.0017(13)
C7 0.0270(18) 0.0130(16) 0.0238(16) -0.0019(13) 0.0032(14) 0.0015(14)
C8 0.0230(17) 0.0229(18) 0.0212(16) 0.0012(13) 0.0048(13) 0.0023(14)
C9 0.0170(16) 0.0248(19) 0.0341(19) 0.0011(15) 0.0012(14) -0.0026(14)
C10 0.0215(17) 0.0184(17) 0.0333(19) -0.0003(14) 0.0038(14) -0.0036(14)
C11 0.0196(15) 0.0154(16) 0.0151(14) 0.0001(12) 0.0022(12) -0.0041(13)
C12 0.0233(18) 0.029(2) 0.038(2) -0.0004(16) 0.0034(15) 0.0076(16)
C13 0.0171(15) 0.0224(17) 0.0123(14) 0.0044(12) 0.0017(11) -0.0014(13)
C14 0.0214(16) 0.0209(18) 0.0258(17) 0.0013(14) 0.0033(13) -0.0052(14)
C15 0.0303(19) 0.0165(18) 0.0291(18) 0.0011(14) 0.0023(15) 0.0028(14)
C16 0.0245(17) 0.0252(19) 0.0218(16) 0.0060(14) 0.0031(13) 0.0081(15)
C17 0.0192(16) 0.0255(19) 0.0198(15) 0.0028(13) 0.0015(13) 0.0024(14)
C18 0.031(2) 0.034(2) 0.038(2) 0.0055(18) 0.0039(16) 0.0113(17)
C19 0.0290(18) 0.0143(16) 0.0196(15) 0.0029(13) 0.0007(13) -0.0003(14)
C20 0.0244(17) 0.0204(18) 0.0152(15) 0.0007(12) -0.0005(13) 0.0006(13)
C21 0.0226(17) 0.0212(18) 0.0228(16) 0.0020(14) 0.0011(13) -0.0051(14)
C22 0.0227(17) 0.0197(18) 0.0254(17) -0.0005(14) 0.0025(13) -0.0037(14)
C23 0.0226(16) 0.0150(16) 0.0145(14) 0.0013(12) 0.0008(12) -0.0017(13)
C24 0.0266(18) 0.0264(19) 0.0253(17) -0.0002(15) 0.0029(14) 0.0021(15)
C25 0.0211(16) 0.0157(16) 0.0162(14) -0.0006(12) -0.0010(12) 0.0000(13)
C26 0.0265(18) 0.0197(18) 0.0223(16) 0.0015(13) 0.0013(13) -0.0030(14)
C27 0.0331(19) 0.0152(17) 0.0251(17) -0.0005(14) -0.0026(14) 0.0024(14)
C28 0.0267(18) 0.0246(19) 0.0173(15) -0.0012(13) 0.0001(13) 0.0035(15)
C29 0.0230(17) 0.0220(18) 0.0225(16) 0.0033(14) 0.0031(13) 0.0010(14)
C30 0.031(2) 0.026(2) 0.034(2) 0.0013(16) 0.0027(16) 0.0077(16)
C31 0.052(3) 0.038(3) 0.053(3) 0.005(2) -0.008(2) 0.003(2)
C32 0.058(3) 0.058(4) 0.057(3) 0.006(3) 0.009(3) 0.005(3)
C33 0.0254(18) 0.023(2) 0.0256(17) -0.0024(14) 0.0047(14) 0.0027(15)
C34 0.057(3) 0.019(2) 0.046(2) -0.0050(18) 0.011(2) -0.0046(19)
B2 0.042(3) 0.021(2) 0.035(2) -0.0029(18) 0.0052(19) -0.0097(19)

loop_
_geom_bond_atom_site_label_1
_geom_bond_atom_site_label_2
_geom_bond_distance
_geom_bond_site_symmetry_2
_geom_bond_publ_flag
Ag1 N1 2.161(3) . ?
Ag1 N3 2.256(3) . ?
Ag1 N4 2.335(3) . ?
Ag2 N2 2.138(3) . ?
Ag2 N5 2.240(3) . ?
Ag2 N6 2.339(3) . ?
Ag2 Ag2 3.3482(12) 4_576 ?
Ag2 Ag2 3.3482(13) 4_575 ?
B1 F2A 1.365(11) . ?
B1 F3B 1.374(7) . ?
B1 F4A 1.377(10) . ?
B1 F3 1.378(11) . ?
B1 F2B 1.379(9) . ?
B1 F1A 1.382(10) . ?
B1 F4 1.384(10) . ?
B1 F2 1.392(10) . ?
B1 F1B 1.395(8) . ?
B1 F1 1.400(11) . ?
B1 F3A 1.401(9) . ?
B1 F4B 1.408(7) . ?
F3 F3A 0.564(16) . ?
F3 F3B 0.575(19) . ?
F3 F4A 1.763(17) . ?
F4 F4A 0.58(2) . ?
F4 F4B 0.613(15) . ?
F4 F3B 1.758(17) . ?
F1A F1B 0.67(2) . ?
F2A F2B 0.56(4) . ?
F3A F3B 1.12(2) . ?
F4A F4B 1.17(3) . ?
F4A F3B 1.28(2) . ?
F5 B2 1.390(5) . ?
F6 B2 1.360(5) . ?
F7 B2 1.399(5) . ?
F8 B2 1.397(5) . ?
N1 C1 1.464(5) . ?
N1 H1C 0.9200 . ?
N1 H1D 0.9200 . ?
N2 C4 1.341(5) . ?
N2 C5 1.350(4) . ?
N3 C7 1.349(4) . ?
N3 C11 1.349(4) . ?
N4 C17 1.341(4) . ?
N4 C13 1.347(4) . ?
N5 C23 1.349(4) . ?
N5 C19 1.351(5) . ?
N6 C29 1.342(5) . ?
N6 C25 1.343(4) . ?
N7 C31 1.133(7) . ?
N8 C33 1.141(5) . ?
C1 C2 1.515(5) . ?
C1 H1A 0.9900 . ?
C1 H1B 0.9900 . ?
C2 C3 1.392(5) . ?
C2 C6 1.397(5) . ?
C3 C4 1.389(5) . ?
C3 H3 0.9500 . ?
C4 H4 0.9500 . ?
C5 C6 1.381(5) . ?
C5 H5 0.9500 . ?
C6 H6 0.9500 . ?
C7 C8 1.375(5) . ?
C7 H7 0.9500 . ?
C8 C9 1.395(5) . ?
C8 C12 1.508(5) . ?
C9 C10 1.392(5) . ?
C9 H9 0.9500 . ?
C10 C11 1.400(5) . ?
C10 H10 0.9500 . ?
C11 C13 1.497(5) . ?
C12 H12A 0.9800 . ?
C12 H12B 0.9800 . ?
C12 H12C 0.9800 . ?
C13 C14 1.400(5) . ?
C14 C15 1.385(5) . ?
C14 H14 0.9500 . ?
C15 C16 1.389(5) . ?
C15 H15 0.9500 . ?
C16 C17 1.394(5) . ?
C16 C18 1.504(5) . ?
C17 H17 0.9500 . ?
C18 H18A 0.9800 . ?
C18 H18B 0.9800 . ?
C18 H18C 0.9800 . ?
C19 C20 1.385(5) . ?
C19 H19 0.9500 . ?
C20 C21 1.406(5) . ?
C20 C24 1.498(5) . ?
C21 C22 1.383(5) . ?
C21 H21 0.9500 . ?
C22 C23 1.394(5) . ?
C22 H22 0.9500 . ?
C23 C25 1.496(5) . ?
C24 H24A 0.9800 . ?
C24 H24B 0.9800 . ?
C24 H24C 0.9800 . ?
C25 C26 1.394(5) . ?
C26 C27 1.385(5) . ?
C26 H26 0.9500 . ?
C27 C28 1.395(5) . ?
C27 H27 0.9500 . ?
C28 C29 1.396(5) . ?
C28 C30 1.506(5) . ?
C29 H29 0.9500 . ?
C30 H30A 0.9800 . ?
C30 H30B 0.9800 . ?
C30 H30C 0.9800 . ?
C31 C32 1.459(8) . ?
C32 H32A 0.9800 . ?
C32 H32B 0.9800 . ?
C32 H32C 0.9800 . ?
C33 C34 1.455(5) . ?
C34 H34A 0.9800 . ?
C34 H34B 0.9800 . ?
C34 H34C 0.9800 . ?
